data_7128227
loop_
_publ_author_name
'Rajendran, N. M.'
'Gautam, Nimisha'
'Sarkar, Pallavi'
'Ahmed, Jasimuddin'
'Das, Arpan'
'Das, Shubhajit'
'Pati, Swapan K.'
'Mandal, Swadhin K.'

_publ_section_title
;
 Bicyclic (alkyl)(amino)carbene stabilized zinc(0) complex with singlet
 biradicaloid ground state.
;
_journal_issue 43
_journal_name_full 'Chemical communications (Cambridge, England)'
_journal_page_first 5282
_journal_page_last 5285
_journal_paper_doi 10.1039/d1cc01298c
_journal_volume 57
_journal_year 2021
_chemical_formula_moiety '2(C44 H66 N2 Zn)'
_chemical_formula_sum 'C88 H132 N4 Zn2'
_chemical_formula_weight 1376.71
_space_group_crystal_system triclinic
_space_group_IT_number 2
_space_group_name_Hall '-P 1'
_space_group_name_H-M_alt 'P -1'
_atom_sites_solution_hydrogens mixed
_audit_creation_date 2021-04-08
_audit_creation_method
;
Olex2 1.5-dev
(compiled 2021.03.28 svn.r09e0451e for OlexSys, GUI svn.r6225)
;
_audit_update_record
;
2021-04-20 deposited with the CCDC.	2021-04-22 downloaded from the CCDC.
;
_cell_angle_alpha 79.912(3)
_cell_angle_beta 85.521(3)
_cell_angle_gamma 70.669(4)
_cell_formula_units_Z 1
_cell_length_a 9.8500(4)
_cell_length_b 12.5419(5)
_cell_length_c 16.7728(6)
_cell_measurement_reflns_used 6719
_cell_measurement_temperature 100.00
_cell_measurement_theta_max 66.1570
_cell_measurement_theta_min 2.6460
_cell_volume 1924.57(14)
_computing_cell_refinement
;
CrysAlisPro, Agilent Technologies,
Version 1.171.37.34 (release 22-05-2014 CrysAlis171 .NET)
(compiled May 22 2014,16:03:01)
;
_computing_data_collection
;
CrysAlisPro, Agilent Technologies,
Version 1.171.37.34 (release 22-05-2014 CrysAlis171 .NET)
(compiled May 22 2014,16:03:01)
;
_computing_data_reduction
;
CrysAlisPro, Agilent Technologies,
Version 1.171.37.34 (release 22-05-2014 CrysAlis171 .NET)
(compiled May 22 2014,16:03:01)
;
_computing_molecular_graphics 'Olex2 1.5-dev (Dolomanov et al., 2009)'
_computing_publication_material 'Olex2 1.5-dev (Dolomanov et al., 2009)'
_computing_structure_refinement 'SHELXL 2018/3 (Sheldrick, 2015)'
_computing_structure_solution 'ShelXT (Sheldrick, 2015)'
_diffrn_ambient_temperature 100.00
_diffrn_detector_area_resol_mean 7.9580
_diffrn_detector_type Eos
_diffrn_measured_fraction_theta_full 0.995
_diffrn_measured_fraction_theta_max 0.995
_diffrn_measurement_details
;
#__ type_ start__ end____ width___ exp.time_
  1 omega  -12.00  102.00   1.0000    4.0000
omega____ theta____ kappa____ phi______ frames
    -       26.0811   57.0000  -30.0000 114

#__ type_ start__ end____ width___ exp.time_
  2 omega  -12.00  102.00   1.0000    4.0000
omega____ theta____ kappa____ phi______ frames
    -       26.0811   57.0000 -150.0000 114

#__ type_ start__ end____ width___ exp.time_
  3 omega    1.00   81.00   1.0000    4.0000
omega____ theta____ kappa____ phi______ frames
    -       26.0811  -99.0000    0.0000 80

#__ type_ start__ end____ width___ exp.time_
  4 omega  -12.00  102.00   1.0000    4.0000
omega____ theta____ kappa____ phi______ frames
    -       26.0811   57.0000  120.0000 114

#__ type_ start__ end____ width___ exp.time_
  5 omega   57.00  120.00   1.0000    4.0000
omega____ theta____ kappa____ phi______ frames
    -       26.0811  178.0000  120.0000 63

#__ type_ start__ end____ width___ exp.time_
  6 omega   57.00  120.00   1.0000    4.0000
omega____ theta____ kappa____ phi______ frames
    -       26.0811  178.0000   30.0000 63

#__ type_ start__ end____ width___ exp.time_
  7 omega   30.00  144.00   1.0000    8.0000
omega____ theta____ kappa____ phi______ frames
    -       67.0406   61.0000   30.0000 114

#__ type_ start__ end____ width___ exp.time_
  8 omega   12.00  116.00   1.0000    8.0000
omega____ theta____ kappa____ phi______ frames
    -       67.0406 -111.0000   60.0000 104

#__ type_ start__ end____ width___ exp.time_
  9 omega  -10.00  104.00   1.0000    8.0000
omega____ theta____ kappa____ phi______ frames
    -       67.0406  -61.0000   60.0000 114

#__ type_ start__ end____ width___ exp.time_
 10 omega   20.00  147.00   1.0000    8.0000
omega____ theta____ kappa____ phi______ frames
    -       67.0406   45.0000    0.0000 127

#__ type_ start__ end____ width___ exp.time_
 11 omega  100.00  152.00   1.0000    8.0000
omega____ theta____ kappa____ phi______ frames
    -       67.0406  111.0000   90.0000 52

#__ type_ start__ end____ width___ exp.time_
 12 omega   -4.00  108.00   1.0000    8.0000
omega____ theta____ kappa____ phi______ frames
    -       67.0406  -94.0000 -150.0000 112

#__ type_ start__ end____ width___ exp.time_
 13 omega   30.00  144.00   1.0000    8.0000
omega____ theta____ kappa____ phi______ frames
    -       67.0406   61.0000  -90.0000 114

#__ type_ start__ end____ width___ exp.time_
 14 omega   30.00  144.00   1.0000    8.0000
omega____ theta____ kappa____ phi______ frames
    -       67.0406   62.0000   85.0000 114

#__ type_ start__ end____ width___ exp.time_
 15 omega   20.00  147.00   1.0000    8.0000
omega____ theta____ kappa____ phi______ frames
    -       67.0406   45.0000  150.0000 127

#__ type_ start__ end____ width___ exp.time_
 16 omega   21.00  113.00   1.0000   16.0000
omega____ theta____ kappa____ phi______ frames
    -      108.0000 -104.0000 -180.0000 92

#__ type_ start__ end____ width___ exp.time_
 17 omega   69.00  178.00   1.0000   16.0000
omega____ theta____ kappa____ phi______ frames
    -      108.0000   54.0000 -120.0000 109

#__ type_ start__ end____ width___ exp.time_
 18 omega   65.00  178.00   1.0000   16.0000
omega____ theta____ kappa____ phi______ frames
    -      108.0000   77.0000  -90.0000 113

#__ type_ start__ end____ width___ exp.time_
 19 omega   25.00  178.00   1.0000   16.0000
omega____ theta____ kappa____ phi______ frames
    -      108.0000  -32.0000 -120.0000 153

#__ type_ start__ end____ width___ exp.time_
 20 omega  101.00  178.00   1.0000   16.0000
omega____ theta____ kappa____ phi______ frames
    -      108.0000  104.0000   30.0000 77

#__ type_ start__ end____ width___ exp.time_
 21 omega  101.00  178.00   1.0000   16.0000
omega____ theta____ kappa____ phi______ frames
    -      108.0000  104.0000 -150.0000 77

#__ type_ start__ end____ width___ exp.time_
 22 omega  101.00  178.00   1.0000   16.0000
omega____ theta____ kappa____ phi______ frames
    -      108.0000  104.0000 -120.0000 77

#__ type_ start__ end____ width___ exp.time_
 23 omega   36.00  178.00   1.0000   16.0000
omega____ theta____ kappa____ phi______ frames
    -      108.0000   32.0000    0.0000 142

#__ type_ start__ end____ width___ exp.time_
 24 omega  101.00  178.00   1.0000   16.0000
omega____ theta____ kappa____ phi______ frames
    -      108.0000  104.0000  120.0000 77

#__ type_ start__ end____ width___ exp.time_
 25 omega   29.00  110.00   1.0000   16.0000
omega____ theta____ kappa____ phi______ frames
    -      108.0000  -65.0000   90.0000 81

#__ type_ start__ end____ width___ exp.time_
 26 omega  115.00  177.00   1.0000   16.0000
omega____ theta____ kappa____ phi______ frames
    -      108.0000  138.0000  -60.0000 62

#__ type_ start__ end____ width___ exp.time_
 27 omega   52.00   77.00   1.0000   16.0000
omega____ theta____ kappa____ phi______ frames
    -      108.0000   34.0000 -150.3556 25

#__ type_ start__ end____ width___ exp.time_
 28 omega   65.00  131.00   1.0000   16.0000
omega____ theta____ kappa____ phi______ frames
    -      108.0000   77.0000   60.0000 66

#__ type_ start__ end____ width___ exp.time_
 29 omega  144.00  177.00   1.0000   16.0000
omega____ theta____ kappa____ phi______ frames
    -      108.0000   77.0000  -60.0000 33

#__ type_ start__ end____ width___ exp.time_
 30 omega   83.00  157.00   1.0000   16.0000
omega____ theta____ kappa____ phi______ frames
    -      108.0000  -89.0000  -30.0000 74

#__ type_ start__ end____ width___ exp.time_
 31 omega   80.00  112.00   1.0000   16.0000
omega____ theta____ kappa____ phi______ frames
    -      108.0000 -104.0000  -30.0000 32

#__ type_ start__ end____ width___ exp.time_
 32 omega   91.00  117.00   1.0000   16.0000
omega____ theta____ kappa____ phi______ frames
    -      108.0000  -89.0000   30.0000 26

#__ type_ start__ end____ width___ exp.time_
 33 omega   32.00   71.00   1.0000   16.0000
omega____ theta____ kappa____ phi______ frames
    -      108.0000 -104.0000  -30.0000 39

#__ type_ start__ end____ width___ exp.time_
 34 omega   60.00  113.00   1.0000   16.0000
omega____ theta____ kappa____ phi______ frames
    -      108.0000 -104.0000 -150.0000 53

#__ type_ start__ end____ width___ exp.time_
 35 omega   85.00  111.00   1.0000   16.0000
omega____ theta____ kappa____ phi______ frames
    -      108.0000 -104.0000   60.0000 26

#__ type_ start__ end____ width___ exp.time_
 36 omega   43.00   73.00   1.0000   16.0000
omega____ theta____ kappa____ phi______ frames
    -      108.0000  -89.0000   30.0000 30

#__ type_ start__ end____ width___ exp.time_
 37 omega  115.00  178.00   1.0000   16.0000
omega____ theta____ kappa____ phi______ frames
    -      108.0000   65.0000  -30.0000 63

#__ type_ start__ end____ width___ exp.time_
 38 omega   89.00  116.00   1.0000   16.0000
omega____ theta____ kappa____ phi______ frames
    -      108.0000   34.0000 -150.3556 27

#__ type_ start__ end____ width___ exp.time_
 39 omega  140.00  177.00   1.0000   16.0000
omega____ theta____ kappa____ phi______ frames
    -      108.0000   34.0000 -150.3556 37

#__ type_ start__ end____ width___ exp.time_
 40 omega   73.00  109.00   1.0000   16.0000
omega____ theta____ kappa____ phi______ frames
    -      108.0000   65.0000  -30.0000 36

#__ type_ start__ end____ width___ exp.time_
 41 omega   38.00  147.00   1.0000   16.0000
omega____ theta____ kappa____ phi______ frames
    -      108.0000   32.0000  -60.0000 109

#__ type_ start__ end____ width___ exp.time_
 42 omega  102.00  142.00   1.0000   16.0000
omega____ theta____ kappa____ phi______ frames
    -      108.0000  104.0000 -180.0000 40

#__ type_ start__ end____ width___ exp.time_
 43 omega  125.00  152.00   1.0000   16.0000
omega____ theta____ kappa____ phi______ frames
    -      108.0000   75.0000 -110.9300 27

#__ type_ start__ end____ width___ exp.time_
 44 omega   79.00  144.00   1.0000   16.0000
omega____ theta____ kappa____ phi______ frames
    -      108.0000  -65.0000  -90.0000 65

#__ type_ start__ end____ width___ exp.time_
 45 omega   65.00  141.00   1.0000   16.0000
omega____ theta____ kappa____ phi______ frames
    -      108.0000   77.0000  -60.0000 76

#__ type_ start__ end____ width___ exp.time_
 46 omega   37.00  158.00   1.0000   16.0000
omega____ theta____ kappa____ phi______ frames
    -      108.0000  -91.0000 -125.8952 121
;
_diffrn_measurement_device 'four-circle diffractometer'
_diffrn_measurement_device_type 'SuperNova, Dual, Cu at zero, Eos'
_diffrn_measurement_method '\w scans'
_diffrn_radiation_type CuK\a
_diffrn_radiation_wavelength 1.54184
_diffrn_reflns_av_R_equivalents 0.0420
_diffrn_reflns_av_unetI/netI 0.0473
_diffrn_reflns_Laue_measured_fraction_full 0.995
_diffrn_reflns_Laue_measured_fraction_max 0.995
_diffrn_reflns_limit_h_max 11
_diffrn_reflns_limit_h_min -11
_diffrn_reflns_limit_k_max 14
_diffrn_reflns_limit_k_min -14
_diffrn_reflns_limit_l_max 19
_diffrn_reflns_limit_l_min -19
_diffrn_reflns_number 18938
_diffrn_reflns_point_group_measured_fraction_full 0.995
_diffrn_reflns_point_group_measured_fraction_max 0.995
_diffrn_reflns_theta_full 66.234
_diffrn_reflns_theta_max 66.234
_diffrn_reflns_theta_min 2.676
_exptl_absorpt_coefficient_mu 1.105
_exptl_absorpt_correction_T_max 1.00000
_exptl_absorpt_correction_T_min 0.75632
_exptl_absorpt_correction_type multi-scan
_exptl_absorpt_process_details
;
CrysAlisPro, Agilent Technologies,
Version 1.171.37.34 (release 22-05-2014 CrysAlis171 .NET)
(compiled May 22 2014,16:03:01)
Empirical absorption correction using spherical harmonics,
 implemented in SCALE3 ABSPACK scaling algorithm.
;
_exptl_crystal_colour 'clear reddish brown'
_exptl_crystal_colour_lustre clear
_exptl_crystal_colour_modifier reddish
_exptl_crystal_colour_primary brown
_exptl_crystal_density_diffrn 1.188
_exptl_crystal_density_method 'not measured'
_exptl_crystal_description block
_exptl_crystal_F_000 748
_exptl_crystal_size_max 0.2
_exptl_crystal_size_mid 0.15
_exptl_crystal_size_min 0.1
_refine_diff_density_max 0.383
_refine_diff_density_min -0.445
_refine_diff_density_rms 0.048
_refine_ls_extinction_coef 0.00060(13)
_refine_ls_extinction_expression Fc^*^=kFc[1+0.001xFc^2^\l^3^/sin(2\q)]^-1/4^
_refine_ls_extinction_method 'SHELXL-2018/3 (Sheldrick 2018)'
_refine_ls_goodness_of_fit_ref 1.142
_refine_ls_hydrogen_treatment constr
_refine_ls_matrix_type full
_refine_ls_number_parameters 602
_refine_ls_number_reflns 6704
_refine_ls_number_restraints 634
_refine_ls_restrained_S_all 1.110
_refine_ls_R_factor_all 0.0572
_refine_ls_R_factor_gt 0.0472
_refine_ls_shift/su_max 0.000
_refine_ls_shift/su_mean 0.000
_refine_ls_structure_factor_coef Fsqd
_refine_ls_weighting_details 'w=1/[\s^2^(Fo^2^)+(0.0331P)^2^+1.1540P] where P=(Fo^2^+2Fc^2^)/3'
_refine_ls_weighting_scheme calc
_refine_ls_wR_factor_gt 0.1041
_refine_ls_wR_factor_ref 0.1085
_reflns_Friedel_coverage 0.000
_reflns_number_gt 5756
_reflns_number_total 6704
_reflns_threshold_expression 'I > 2\s(I)'
_cod_data_source_file d1cc01298c2.cif
_cod_data_source_block znred
_cod_depositor_comments 'Adding full bibliography for 7128226--7128227.cif.'
_cod_original_cell_volume 1924.58(14)
_cod_database_code 7128227
_shelx_shelxl_version_number 2018/3
_shelx_space_group_comment
;
The symmetry employed for this shelxl refinement is uniquely defined
by the following loop, which should always be used as a source of
symmetry information in preference to the above space-group names.
They are only intended as comments.
;
_shelx_estimated_absorpt_t_max 0.898
_shelx_estimated_absorpt_t_min 0.809
_olex2_refinement_description
;
1. Others
 Fixed Uiso: H3A(0.037) H3B(0.037) H4A(0.032) H4B(0.032) H6A(0.027) H6B(0.027)
 H7(0.031) H11D(0.043) H11E(0.043) H11F(0.043) H11A(0.043) H11B(0.043)
 H11C(0.043) H15(0.041) H16(0.043) H17(0.039) H19(0.039) H20A(0.07) H20B(0.07)
 H20C(0.07) H21A(0.071) H21B(0.071) H21C(0.071) H22(0.038) H23A(0.068)
 H23B(0.068) H23C(0.068) H24A(0.062) H24B(0.062) H24C(0.062) H9A(0.044)
 H9B(0.044) H9C(0.044) H29A(0.028) H29B(0.028) H31A(0.047) H31B(0.047)
 H31C(0.047) H32A(0.031) H32B(0.031) H41(0.039) H42(0.042) H43(0.039)
 H45(0.042) H46A(0.075) H46B(0.075) H46C(0.075) H47A(0.069) H47B(0.069)
 H47C(0.069) H48A(0.07) H48B(0.07) H48C(0.07) H49(0.043) H50A(0.072)
 H50B(0.072) H50C(0.072) H28(0.031) H34A(0.035) H34B(0.035) H37A(0.046)
 H37B(0.046) H37C(0.046) H29C(0.04) H29D(0.04) H31D(0.049) H31E(0.049)
 H31F(0.049) H32C(0.04) H32D(0.04) H28A(0.043) H28B(0.043) H34C(0.044)
 H37D(0.049) H37E(0.049) H37F(0.049) H10A(0.08) H10B(0.08) H10C(0.08)
 H27A(0.054) H27B(0.054) H27C(0.054) H3AA(0.028) H4AA(0.026) H4AB(0.026)
 H6AA(0.026) H6AB(0.026) H7AA(0.033) H7AB(0.033) H9AA(0.041) H9AB(0.041)
 H9AC(0.041) H12A(0.055) H12B(0.055) H12C(0.055) H8A(0.049) H8B(0.049)
 H8C(0.049)
 Fixed X: Zn1(0) H3A(0.392248) H3B(0.220905) H4A(0.232436) H4B(0.404323)
 H6A(0.433779) H6B(0.521046) H7(0.507784) H11D(0.278653) H11E(0.395378)
 H11F(0.227548) H11A(0.308383) H11B(0.385443) H11C(0.213543) H15(-0.080792)
 H16(-0.261677) H17(-0.250908) H19(0.021296) H20A(-0.285376) H20B(-0.195809)
 H20C(-0.204347) H21A(0.032372) H21B(-0.03938) H21C(-0.138585) H22(0.236304)
 H23A(0.148652) H23B(0.302481) H23C(0.257733) H24A(0.064637) H24B(0.17545)
 H24C(0.018868) H9A(0.192904) H9B(0.362003) H9C(0.251956) Zn2(0.5)
 H29A(0.582119) H29B(0.435628) H31A(0.407539) H31B(0.548832) H31C(0.539579)
 H32A(0.783042) H32B(0.771747) H41(0.454199) H42(0.205127) H43(0.092602)
 H45(0.268441) H46A(0.189777) H46B(0.072018) H46C(0.047041) H47A(0.007392)
 H47B(0.049385) H47C(0.134288) H48A(0.681605) H48B(0.684329) H48C(0.822265)
 H49(0.701448) H50A(0.809324) H50B(0.669609) H50C(0.66296) H28(0.683644)
 H34A(0.847824) H34B(0.872304) H37A(0.798961) H37B(0.788431) H37C(0.654853)
 H29C(0.382879) H29D(0.530558) H31D(0.403502) H31E(0.534835) H31F(0.55641)
 H32C(0.763131) H32D(0.751897) H28A(0.564015) H28B(0.428017) H34C(0.793504)
 H37D(0.704453) H37E(0.716678) H37F(0.564902) H10A(0.848047) H10B(0.962665)
 H10C(0.908509) H27A(0.532245) H27B(0.454987) H27C(0.411018) H3AA(0.435351)
 H4AA(0.259242) H4AB(0.429212) H6AA(0.521123) H6AB(0.410325) H7AA(0.40081)
 H7AB(0.515116) H9AA(0.206088) H9AB(0.378074) H9AC(0.296053) H12A(0.42758)
 H12B(0.508743) H12C(0.336641) H8A(0.260235) H8B(0.233317) H8C(0.134095)
 Fixed Y: Zn1(1) H3A(0.903477) H3B(0.943277) H4A(0.763714) H4B(0.723958)
 H6A(0.668807) H6B(0.672636) H7(0.849001) H11D(0.551817) H11E(0.540582)
 H11F(0.595851) H11A(0.549315) H11B(0.547195) H11C(0.588835) H15(0.608761)
 H16(0.635165) H17(0.725808) H19(0.845865) H20A(0.899915) H20B(0.963577)
 H20C(0.976328) H21A(0.669516) H21B(0.777553) H21C(0.71657) H22(0.690538)
 H23A(0.510889) H23B(0.527154) H23C(0.492964) H24A(0.816804) H24B(0.720998)
 H24C(0.71329) H9A(1.091995) H9B(1.055489) H9C(1.062173) Zn2(0.5) H29A(0.80204)
 H29B(0.785724) H31A(0.93596) H31B(0.958503) H31C(0.926074) H32A(0.782749)
 H32B(0.769191) H41(0.83453) H42(0.896867) H43(0.873299) H45(0.761139)
 H46A(0.624806) H46B(0.691235) H46C(0.723084) H47A(0.925058) H47B(0.893254)
 H47C(0.960652) H48A(0.862367) H48B(0.891056) H48C(0.801492) H49(0.698217)
 H50A(0.612291) H50B(0.576504) H50C(0.672277) H28(0.615934) H34A(0.581013)
 H34B(0.594728) H37A(0.405353) H37B(0.420491) H37C(0.407706) H29C(0.806306)
 H29D(0.799673) H31D(0.940255) H31E(0.953188) H31F(0.920972) H32C(0.738678)
 H32D(0.773315) H28A(0.617403) H28B(0.620552) H34C(0.596737) H37D(0.394727)
 H37E(0.419024) H37F(0.423692) H10A(0.531735) H10B(0.556999) H10C(0.449855)
 H27A(0.500707) H27B(0.621697) H27C(0.598155) H3AA(0.900521) H4AA(0.78515)
 H4AB(0.734511) H6AA(0.659896) H6AB(0.655707) H7AA(0.829338) H7AB(0.832134)
 H9AA(1.087952) H9AB(1.050301) H9AC(1.03239) H12A(0.932535) H12B(0.798772)
 H12C(0.847567) H8A(0.979387) H8B(1.065312) H8C(0.986155)
 Fixed Z: Zn1(0.5) H3A(0.301127) H3B(0.293667) H4A(0.293924) H4B(0.300697)
 H6A(0.513691) H6B(0.428999) H7(0.430933) H11D(0.470103) H11E(0.397443)
 H11F(0.378449) H11A(0.47286) H11B(0.38528) H11C(0.39318) H15(0.638393)
 H16(0.549832) H17(0.417217) H19(0.331284) H20A(0.331409) H20B(0.268288)
 H20C(0.361987) H21A(0.290474) H21B(0.223281) H21C(0.280855) H22(0.592362)
 H23A(0.688118) H23B(0.691251) H23C(0.612007) H24A(0.666734) H24B(0.727853)
 H24C(0.717853) H9A(0.375294) H9B(0.389652) H9C(0.46547) Zn2(1) H29A(0.724103)
 H29B(0.764387) H31A(0.854764) H31B(0.812204) H31C(0.90864) H32A(0.804993)
 H32B(0.901989) H41(1.155833) H42(1.150744) H43(1.041685) H45(0.864804)
 H46A(0.953882) H46B(0.886248) H46C(0.975751) H47A(0.911101) H47B(0.822109)
 H47C(0.860141) H48A(1.110369) H48B(1.013572) H48C(1.059932) H49(1.006847)
 H50A(1.133117) H50B(1.126189) H50C(1.179483) H28(0.726961) H34A(0.9122)
 H34B(0.815779) H37A(0.902587) H37B(0.806294) H37C(0.863317) H29C(0.764574)
 H29D(0.714816) H31D(0.855273) H31E(0.7963) H31F(0.892132) H32C(0.879241)
 H32D(0.782786) H28A(0.713161) H28B(0.77286) H34C(0.765591) H37D(0.881941)
 H37E(0.785195) H37F(0.828869) H10A(0.934547) H10B(0.867267) H10C(0.867688)
 H27A(0.747251) H27B(0.693366) H27C(0.787078) H3AA(0.338647) H4AA(0.302659)
 H4AB(0.316787) H6AA(0.45903) H6AB(0.533676) H7AA(0.551726) H7AB(0.478365)
 H9AA(0.432752) H9AB(0.428743) H9AC(0.51368) H12A(0.547071) H12B(0.57406)
 H12C(0.5766) H8A(0.238393) H8B(0.302524) H8C(0.305442)
;
_olex2_submission_special_instructions 'No special instructions were received'

loop_
_space_group_symop_operation_xyz
'x, y, z'
'-x, -y, -z'

loop_
_atom_site_label
_atom_site_type_symbol
_atom_site_fract_x
_atom_site_fract_y
_atom_site_fract_z
_atom_site_U_iso_or_equiv
_atom_site_adp_type
_atom_site_occupancy
_atom_site_site_symmetry_order
_atom_site_calc_flag
_atom_site_refinement_flags_posn
_atom_site_refinement_flags_adp
_atom_site_refinement_flags_occupancy
_atom_site_disorder_assembly
_atom_site_disorder_group
Zn1 Zn 0.000000 1.000000 0.500000 0.02996(14) Uani 1 2 d S . P A .
N1 N 0.1675(2) 0.77958(15) 0.45320(12) 0.0213(4) Uani 1 1 d D . . . .
C1 C 0.1558(3) 0.8912(2) 0.45693(17) 0.0276(5) Uani 1 1 d . . . . .
C2B C 0.2852(5) 0.9182(4) 0.4128(3) 0.0233(9) Uani 0.659(7) 1 d . . P A 1
C3 C 0.3033(6) 0.8909(4) 0.3263(3) 0.0304(11) Uani 0.659(7) 1 d D . P A 1
H3A H 0.392248 0.903477 0.301127 0.037 Uiso 0.659(7) 1 calc R U P A 1
H3B H 0.220905 0.943277 0.293667 0.037 Uiso 0.659(7) 1 calc R U P A 1
C4 C 0.3119(8) 0.7656(5) 0.3257(4) 0.0268(11) Uani 0.659(7) 1 d D . P A 1
H4A H 0.232436 0.763714 0.293924 0.032 Uiso 0.659(7) 1 calc R U P A 1
H4B H 0.404323 0.723958 0.300697 0.032 Uiso 0.659(7) 1 calc R U P A 1
C5 C 0.3003(7) 0.7088(5) 0.4140(5) 0.0241(9) Uani 0.659(7) 1 d D . P A 1
C6 C 0.4312(8) 0.7109(5) 0.4578(4) 0.0227(11) Uani 0.659(7) 1 d D . P A 1
H6A H 0.433779 0.668807 0.513691 0.027 Uiso 0.659(7) 1 calc R U P A 1
H6B H 0.521046 0.672636 0.428999 0.027 Uiso 0.659(7) 1 calc R U P A 1
C7 C 0.4210(6) 0.8356(4) 0.4602(3) 0.0258(9) Uani 0.659(7) 1 d D . P A 1
H7 H 0.507784 0.849001 0.430933 0.031 Uiso 0.659(7) 1 calc R U P A 1
C11 C 0.3021(3) 0.5880(2) 0.41655(16) 0.0284(5) Uani 1 1 d D . . . .
H11D H 0.278653 0.551817 0.470103 0.043 Uiso 0.341(7) 1 calc R U P A 2
H11E H 0.395378 0.540582 0.397443 0.043 Uiso 0.341(7) 1 calc R U P A 2
H11F H 0.227548 0.595851 0.378449 0.043 Uiso 0.341(7) 1 calc R U P A 2
H11A H 0.308383 0.549315 0.472860 0.043 Uiso 0.659(7) 1 d R U P A 1
H11B H 0.385443 0.547195 0.385280 0.043 Uiso 0.659(7) 1 d R U P A 1
H11C H 0.213543 0.588835 0.393180 0.043 Uiso 0.659(7) 1 d R U P A 1
C13 C 0.0482(3) 0.73920(18) 0.47974(15) 0.0220(4) Uani 1 1 d . . . . .
C14 C 0.0425(3) 0.68416(19) 0.56005(16) 0.0268(5) Uani 1 1 d . . . . .
C15 C -0.0753(3) 0.6461(2) 0.58442(18) 0.0345(5) Uani 1 1 d . . . . .
H15 H -0.080792 0.608761 0.638393 0.041 Uiso 1 1 calc R U . . .
C16 C -0.1829(3) 0.6617(2) 0.53205(19) 0.0359(5) Uani 1 1 d . . . . .
H16 H -0.261677 0.635165 0.549832 0.043 Uiso 1 1 calc R U . . .
C17 C -0.1765(3) 0.7161(2) 0.45330(18) 0.0328(5) Uani 1 1 d . . . . .
H17 H -0.250908 0.725808 0.417217 0.039 Uiso 1 1 calc R U . . .
C18 C -0.0626(3) 0.7570(2) 0.42592(16) 0.0262(5) Uani 1 1 d . . . . .
C19 C -0.0642(3) 0.8187(2) 0.33948(16) 0.0325(5) Uani 1 1 d . . . . .
H19 H 0.021296 0.845865 0.331284 0.039 Uiso 1 1 calc R U . . .
C20 C -0.1997(3) 0.9242(3) 0.3239(2) 0.0464(7) Uani 1 1 d . . . . .
H20A H -0.285376 0.899915 0.331409 0.070 Uiso 1 1 calc R U . . .
H20B H -0.195809 0.963577 0.268288 0.070 Uiso 1 1 calc R U . . .
H20C H -0.204347 0.976328 0.361987 0.070 Uiso 1 1 calc R U . . .
C21 C -0.0513(4) 0.7383(3) 0.27796(19) 0.0476(8) Uani 1 1 d . . . . .
H21A H 0.032372 0.669516 0.290474 0.071 Uiso 1 1 calc R U . . .
H21B H -0.039380 0.777553 0.223281 0.071 Uiso 1 1 calc R U . . .
H21C H -0.138585 0.716570 0.280855 0.071 Uiso 1 1 calc R U . . .
C22 C 0.1573(3) 0.6646(2) 0.62120(16) 0.0317(5) Uani 1 1 d . . . . .
H22 H 0.236304 0.690538 0.592362 0.038 Uiso 1 1 calc R U . . .
C23 C 0.2224(4) 0.5374(2) 0.65632(19) 0.0456(7) Uani 1 1 d . . . . .
H23A H 0.148652 0.510889 0.688118 0.068 Uiso 1 1 calc R U . . .
H23B H 0.302481 0.527154 0.691251 0.068 Uiso 1 1 calc R U . . .
H23C H 0.257733 0.492964 0.612007 0.068 Uiso 1 1 calc R U . . .
C24 C 0.0988(3) 0.7353(3) 0.68957(19) 0.0416(7) Uani 1 1 d . . . . .
H24A H 0.064637 0.816804 0.666734 0.062 Uiso 1 1 calc R U . . .
H24B H 0.175450 0.720998 0.727853 0.062 Uiso 1 1 calc R U . . .
H24C H 0.018868 0.713290 0.717853 0.062 Uiso 1 1 calc R U . . .
C9 C 0.2718(5) 1.0431(4) 0.4106(4) 0.0292(10) Uani 0.659(7) 1 d . . P A 1
H9A H 0.192904 1.091995 0.375294 0.044 Uiso 0.659(7) 1 calc R U P A 1
H9B H 0.362003 1.055489 0.389652 0.044 Uiso 0.659(7) 1 calc R U P A 1
H9C H 0.251956 1.062173 0.465470 0.044 Uiso 0.659(7) 1 calc R U P A 1
Zn2 Zn 0.500000 0.500000 1.000000 0.02653(13) Uani 1 2 d S . P B .
N2 N 0.5107(2) 0.71692(16) 0.91382(12) 0.0255(4) Uani 1 1 d D . . . .
C25 C 0.5513(3) 0.6005(2) 0.91590(15) 0.0291(5) Uani 1 1 d D . . . .
C26 C 0.6750(11) 0.5701(7) 0.8523(5) 0.0244(14) Uani 0.303(6) 1 d D . P B 1
C29 C 0.5413(12) 0.7604(8) 0.7702(7) 0.0232(18) Uani 0.303(6) 1 d D . P B 1
H29A H 0.582119 0.802040 0.724103 0.028 Uiso 0.303(6) 1 calc R U P B 1
H29B H 0.435628 0.785724 0.764387 0.028 Uiso 0.303(6) 1 calc R U P B 1
C30 C 0.5775(14) 0.7869(11) 0.8501(7) 0.0251(16) Uani 0.303(6) 1 d D . P B 1
C31 C 0.513(4) 0.9131(14) 0.857(2) 0.031(3) Uani 0.303(6) 1 d D . P B 1
H31A H 0.407539 0.935960 0.854764 0.047 Uiso 0.303(6) 1 calc R U P B 1
H31B H 0.548832 0.958503 0.812204 0.047 Uiso 0.303(6) 1 calc R U P B 1
H31C H 0.539579 0.926074 0.908640 0.047 Uiso 0.303(6) 1 calc R U P B 1
C32 C 0.7425(11) 0.7466(9) 0.8541(7) 0.0255(19) Uani 0.303(6) 1 d D . P B 1
H32A H 0.783042 0.782749 0.804993 0.031 Uiso 0.303(6) 1 calc R U P B 1
H32B H 0.771747 0.769191 0.901989 0.031 Uiso 0.303(6) 1 calc R U P B 1
C39 C 0.4263(3) 0.76608(19) 0.98032(15) 0.0245(4) Uani 1 1 d . . . . .
C40 C 0.4949(3) 0.7755(2) 1.04774(16) 0.0277(5) Uani 1 1 d . . . . .
C41 C 0.4094(3) 0.8256(2) 1.11043(16) 0.0326(5) Uani 1 1 d . . . . .
H41 H 0.454199 0.834530 1.155833 0.039 Uiso 1 1 calc R U . . .
C42 C 0.2613(3) 0.8624(2) 1.10771(16) 0.0348(5) Uani 1 1 d . . . . .
H42 H 0.205127 0.896867 1.150744 0.042 Uiso 1 1 calc R U . . .
C43 C 0.1947(3) 0.8492(2) 1.04258(16) 0.0327(5) Uani 1 1 d . . . . .
H43 H 0.092602 0.873299 1.041685 0.039 Uiso 1 1 calc R U . . .
C44 C 0.2751(3) 0.8008(2) 0.97780(15) 0.0274(5) Uani 1 1 d . . . . .
C45 C 0.1958(3) 0.7879(2) 0.90823(17) 0.0347(6) Uani 1 1 d . . . . .
H45 H 0.268441 0.761139 0.864804 0.042 Uiso 1 1 calc R U . . .
C46 C 0.1193(4) 0.6987(3) 0.9333(2) 0.0501(8) Uani 1 1 d . . . . .
H46A H 0.189777 0.624806 0.953882 0.075 Uiso 1 1 calc R U . . .
H46B H 0.072018 0.691235 0.886248 0.075 Uiso 1 1 calc R U . . .
H46C H 0.047041 0.723084 0.975751 0.075 Uiso 1 1 calc R U . . .
C47 C 0.0869(4) 0.9020(3) 0.87214(19) 0.0459(7) Uani 1 1 d . . . . .
H47A H 0.007392 0.925058 0.911101 0.069 Uiso 1 1 calc R U . . .
H47B H 0.049385 0.893254 0.822109 0.069 Uiso 1 1 calc R U . . .
H47C H 0.134288 0.960652 0.860141 0.069 Uiso 1 1 calc R U . . .
C48 C 0.7169(3) 0.8308(3) 1.0604(2) 0.0466(7) Uani 1 1 d . . . . .
H48A H 0.681605 0.862367 1.110369 0.070 Uiso 1 1 calc R U . . .
H48B H 0.684329 0.891056 1.013572 0.070 Uiso 1 1 calc R U . . .
H48C H 0.822265 0.801492 1.059932 0.070 Uiso 1 1 calc R U . . .
C49 C 0.6578(3) 0.7330(2) 1.05597(18) 0.0360(6) Uani 1 1 d . . . . .
H49 H 0.701448 0.698217 1.006847 0.043 Uiso 1 1 calc R U . . .
C50 C 0.7041(4) 0.6401(3) 1.1304(2) 0.0481(7) Uani 1 1 d . . . . .
H50A H 0.809324 0.612291 1.133117 0.072 Uiso 1 1 calc R U . . .
H50B H 0.669609 0.576504 1.126189 0.072 Uiso 1 1 calc R U . . .
H50C H 0.662960 0.672277 1.179483 0.072 Uiso 1 1 calc R U . . .
C28 C 0.6057(11) 0.6289(7) 0.7696(5) 0.0255(16) Uani 0.303(6) 1 d D . P B 1
H28 H 0.683644 0.615934 0.726961 0.031 Uiso 0.303(6) 1 calc R U P B 1
C34 C 0.8002(10) 0.6159(7) 0.8597(6) 0.0288(17) Uani 0.303(6) 1 d D . P B 1
H34A H 0.847824 0.581013 0.912200 0.035 Uiso 0.303(6) 1 calc R U P B 1
H34B H 0.872304 0.594728 0.815779 0.035 Uiso 0.303(6) 1 calc R U P B 1
C37 C 0.7348(12) 0.4389(6) 0.8565(6) 0.031(2) Uani 0.303(6) 1 d D . P B 1
H37A H 0.798961 0.405353 0.902587 0.046 Uiso 0.303(6) 1 calc R U P B 1
H37B H 0.788431 0.420491 0.806294 0.046 Uiso 0.303(6) 1 calc R U P B 1
H37C H 0.654853 0.407706 0.863317 0.046 Uiso 0.303(6) 1 calc R U P B 1
C26A C 0.6216(5) 0.5670(3) 0.8350(2) 0.0263(8) Uani 0.697(6) 1 d D . P B 2
C29A C 0.4881(6) 0.7668(4) 0.7646(3) 0.0333(11) Uani 0.697(6) 1 d D . P B 2
H29C H 0.382879 0.806306 0.764574 0.040 Uiso 0.697(6) 1 calc R U P B 2
H29D H 0.530558 0.799673 0.714816 0.040 Uiso 0.697(6) 1 calc R U P B 2
C30A C 0.5531(6) 0.7847(5) 0.8398(3) 0.0288(10) Uani 0.697(6) 1 d D . P B 2
C31A C 0.5080(16) 0.9110(6) 0.8465(9) 0.0326(18) Uani 0.697(6) 1 d D . P B 2
H31D H 0.403502 0.940255 0.855273 0.049 Uiso 0.697(6) 1 calc R U P B 2
H31E H 0.534835 0.953188 0.796300 0.049 Uiso 0.697(6) 1 calc R U P B 2
H31F H 0.556410 0.920972 0.892132 0.049 Uiso 0.697(6) 1 calc R U P B 2
C32A C 0.7167(5) 0.7315(4) 0.8311(4) 0.0334(11) Uani 0.697(6) 1 d D . P B 2
H32C H 0.763131 0.738678 0.879241 0.040 Uiso 0.697(6) 1 calc R U P B 2
H32D H 0.751897 0.773315 0.782786 0.040 Uiso 0.697(6) 1 calc R U P B 2
C28A C 0.5194(6) 0.6382(4) 0.7656(2) 0.0357(10) Uani 0.697(6) 1 d D . P B 2
H28A H 0.564015 0.617403 0.713161 0.043 Uiso 0.697(6) 1 calc R U P B 2
H28B H 0.428017 0.620552 0.772860 0.043 Uiso 0.697(6) 1 calc R U P B 2
C34A C 0.7582(5) 0.6038(3) 0.8226(3) 0.0369(10) Uani 0.697(6) 1 d D . P B 2
H34C H 0.793504 0.596737 0.765591 0.044 Uiso 0.697(6) 1 calc R U P B 2
C37A C 0.6549(5) 0.4397(3) 0.8325(3) 0.0326(10) Uani 0.697(6) 1 d D . P B 2
H37D H 0.704453 0.394727 0.881941 0.049 Uiso 0.697(6) 1 calc R U P B 2
H37E H 0.716678 0.419024 0.785195 0.049 Uiso 0.697(6) 1 calc R U P B 2
H37F H 0.564902 0.423692 0.828869 0.049 Uiso 0.697(6) 1 calc R U P B 2
C10 C 0.8802(5) 0.5289(4) 0.8779(4) 0.0533(14) Uani 0.697(6) 1 d . . P B 2
H10A H 0.848047 0.531735 0.934547 0.080 Uiso 0.697(6) 1 calc R U P B 2
H10B H 0.962665 0.556999 0.867267 0.080 Uiso 0.697(6) 1 calc R U P B 2
H10C H 0.908509 0.449855 0.867688 0.080 Uiso 0.697(6) 1 calc R U P B 2
C27 C 0.4907(10) 0.5833(8) 0.7473(6) 0.036(2) Uani 0.303(6) 1 d . . P B 1
H27A H 0.532245 0.500707 0.747251 0.054 Uiso 0.303(6) 1 calc R U P B 1
H27B H 0.454987 0.621697 0.693366 0.054 Uiso 0.303(6) 1 calc R U P B 1
H27C H 0.411018 0.598155 0.787078 0.054 Uiso 0.303(6) 1 calc R U P B 1
C3A C 0.3363(11) 0.8964(7) 0.3522(6) 0.0235(15) Uani 0.341(7) 1 d D . P A 2
H3AA H 0.435351 0.900521 0.338647 0.028 Uiso 0.341(7) 1 calc R U P A 2
C4A C 0.3357(15) 0.7763(9) 0.3406(7) 0.0220(18) Uani 0.341(7) 1 d D . P A 2
H4AA H 0.259242 0.785150 0.302659 0.026 Uiso 0.341(7) 1 calc R U P A 2
H4AB H 0.429212 0.734511 0.316787 0.026 Uiso 0.341(7) 1 calc R U P A 2
C5A C 0.3093(14) 0.7068(10) 0.4223(9) 0.0242(13) Uani 0.341(7) 1 d D . P A 2
C6A C 0.4251(15) 0.7004(10) 0.4809(7) 0.022(2) Uani 0.341(7) 1 d D . P A 2
H6AA H 0.521123 0.659896 0.459030 0.026 Uiso 0.341(7) 1 calc R U P A 2
H6AB H 0.410325 0.655707 0.533676 0.026 Uiso 0.341(7) 1 calc R U P A 2
C7A C 0.4209(11) 0.8213(8) 0.4939(7) 0.0273(18) Uani 0.341(7) 1 d D . P A 2
H7AA H 0.400810 0.829338 0.551726 0.033 Uiso 0.341(7) 1 calc R U P A 2
H7AB H 0.515116 0.832134 0.478365 0.033 Uiso 0.341(7) 1 calc R U P A 2
C9A C 0.2950(9) 1.0314(7) 0.4554(7) 0.0276(18) Uani 0.341(7) 1 d . . P A 2
H9AA H 0.206088 1.087952 0.432752 0.041 Uiso 0.341(7) 1 calc R U P A 2
H9AB H 0.378074 1.050301 0.428743 0.041 Uiso 0.341(7) 1 calc R U P A 2
H9AC H 0.296053 1.032390 0.513680 0.041 Uiso 0.341(7) 1 calc R U P A 2
C12 C 0.4237(5) 0.8554(4) 0.5473(3) 0.0367(11) Uani 0.659(7) 1 d . . P A 1
H12A H 0.427580 0.932535 0.547071 0.055 Uiso 0.659(7) 1 calc R U P A 1
H12B H 0.508743 0.798772 0.574060 0.055 Uiso 0.659(7) 1 calc R U P A 1
H12C H 0.336641 0.847567 0.576600 0.055 Uiso 0.659(7) 1 calc R U P A 1
C8 C 0.2316(9) 0.9903(6) 0.2945(5) 0.0324(19) Uani 0.341(7) 1 d . . P A 2
H8A H 0.260235 0.979387 0.238393 0.049 Uiso 0.341(7) 1 calc R U P A 2
H8B H 0.233317 1.065312 0.302524 0.049 Uiso 0.341(7) 1 calc R U P A 2
H8C H 0.134095 0.986155 0.305442 0.049 Uiso 0.341(7) 1 calc R U P A 2
C2A C 0.3024(11) 0.9114(9) 0.4415(6) 0.0228(14) Uani 0.341(7) 1 d . . P A 2

loop_
_atom_site_aniso_label
_atom_site_aniso_U_11
_atom_site_aniso_U_22
_atom_site_aniso_U_33
_atom_site_aniso_U_23
_atom_site_aniso_U_13
_atom_site_aniso_U_12
Zn1 0.0213(2) 0.0178(2) 0.0534(3) -0.0128(2) 0.0100(2) -0.00843(18)
N1 0.0200(8) 0.0166(8) 0.0275(10) -0.0049(7) 0.0052(7) -0.0069(7)
C1 0.0209(10) 0.0191(9) 0.0446(14) -0.0091(10) 0.0083(10) -0.0088(8)
C2B 0.0215(17) 0.0215(15) 0.029(2) -0.0073(16) 0.0052(15) -0.0096(13)
C3 0.040(3) 0.0273(19) 0.028(2) -0.0062(16) 0.0068(16) -0.0157(18)
C4 0.029(3) 0.026(2) 0.027(2) -0.0078(14) 0.0061(17) -0.0110(17)
C5 0.0230(17) 0.0207(14) 0.028(2) -0.0076(14) 0.0060(14) -0.0065(12)
C6 0.0216(17) 0.0238(18) 0.022(3) -0.0057(18) 0.010(2) -0.0085(14)
C7 0.0210(16) 0.0275(18) 0.032(2) -0.0091(18) 0.0048(18) -0.0113(14)
C11 0.0304(13) 0.0212(10) 0.0332(13) -0.0086(9) 0.0060(11) -0.0073(9)
C13 0.0240(10) 0.0158(10) 0.0293(10) -0.0085(8) 0.0055(8) -0.0091(8)
C14 0.0296(11) 0.0187(11) 0.0318(10) -0.0054(8) 0.0069(8) -0.0085(9)
C15 0.0357(13) 0.0259(12) 0.0435(14) -0.0047(11) 0.0132(10) -0.0156(10)
C16 0.0331(13) 0.0276(12) 0.0536(14) -0.0111(11) 0.0131(10) -0.0193(11)
C17 0.0285(12) 0.0291(12) 0.0479(13) -0.0156(10) 0.0049(10) -0.0150(10)
C18 0.0265(11) 0.0222(11) 0.0338(11) -0.0116(9) 0.0032(8) -0.0104(9)
C19 0.0313(13) 0.0387(13) 0.0314(11) -0.0099(10) -0.0008(10) -0.0142(10)
C20 0.0446(16) 0.0435(15) 0.0433(17) -0.0007(13) -0.0023(13) -0.0070(12)
C21 0.0504(19) 0.0587(18) 0.0389(15) -0.0226(14) -0.0036(14) -0.0163(15)
C22 0.0316(13) 0.0284(12) 0.0327(12) -0.0043(10) 0.0032(10) -0.0076(10)
C23 0.061(2) 0.0307(13) 0.0360(16) -0.0025(11) -0.0048(14) -0.0029(12)
C24 0.0426(16) 0.0388(15) 0.0422(15) -0.0151(13) -0.0019(13) -0.0070(12)
C9 0.030(2) 0.0267(16) 0.037(3) -0.0099(18) 0.008(2) -0.0164(15)
Zn2 0.0356(3) 0.0178(2) 0.0230(2) -0.00503(18) 0.0107(2) -0.00605(19)
N2 0.0318(11) 0.0188(8) 0.0233(9) -0.0044(7) 0.0069(8) -0.0061(8)
C25 0.0400(14) 0.0209(9) 0.0228(11) -0.0047(9) 0.0132(10) -0.0073(9)
C26 0.028(3) 0.020(2) 0.022(3) -0.004(2) 0.0067(19) -0.006(2)
C29 0.023(5) 0.025(3) 0.021(2) -0.001(2) 0.002(3) -0.008(3)
C30 0.033(3) 0.024(3) 0.019(3) -0.001(2) 0.000(2) -0.011(2)
C31 0.044(7) 0.023(3) 0.023(8) 0.001(3) 0.003(6) -0.010(3)
C32 0.032(3) 0.028(3) 0.017(5) -0.002(3) -0.001(3) -0.012(3)
C39 0.0320(10) 0.0165(10) 0.0216(10) -0.0039(8) 0.0046(8) -0.0042(9)
C40 0.0343(11) 0.0197(11) 0.0277(11) -0.0066(9) 0.0023(8) -0.0063(9)
C41 0.0433(12) 0.0253(12) 0.0251(12) -0.0085(10) 0.0000(10) -0.0037(10)
C42 0.0426(12) 0.0261(12) 0.0265(12) -0.0077(10) 0.0058(10) 0.0016(10)
C43 0.0337(13) 0.0277(12) 0.0286(11) -0.0073(10) 0.0061(9) 0.0006(10)
C44 0.0323(10) 0.0208(11) 0.0244(11) -0.0050(9) 0.0035(8) -0.0027(9)
C45 0.0324(13) 0.0354(13) 0.0320(13) -0.0139(11) 0.0004(10) -0.0010(10)
C46 0.0453(18) 0.0440(15) 0.063(2) -0.0150(15) -0.0085(15) -0.0119(13)
C47 0.0491(17) 0.0431(15) 0.0355(16) -0.0084(12) -0.0102(13) 0.0015(13)
C48 0.0438(17) 0.0467(16) 0.0556(19) -0.0184(14) -0.0012(15) -0.0179(14)
C49 0.0337(12) 0.0346(13) 0.0407(14) -0.0165(11) -0.0022(11) -0.0066(10)
C50 0.0459(17) 0.0382(15) 0.0559(18) -0.0084(12) -0.0168(14) -0.0039(13)
C28 0.031(4) 0.027(3) 0.020(2) -0.006(2) 0.007(2) -0.011(3)
C34 0.032(3) 0.027(3) 0.026(4) 0.000(3) 0.002(3) -0.011(2)
C37 0.042(5) 0.022(2) 0.025(4) -0.008(2) 0.016(4) -0.007(2)
C26A 0.0339(19) 0.0249(15) 0.0222(16) -0.0088(12) 0.0114(13) -0.0125(14)
C29A 0.044(3) 0.0301(17) 0.0245(16) -0.0032(14) 0.006(2) -0.0125(19)
C30A 0.036(2) 0.0219(15) 0.0267(18) -0.0015(13) 0.0070(16) -0.0103(14)
C31A 0.047(4) 0.0229(16) 0.026(4) -0.0016(18) 0.004(3) -0.0122(18)
C32A 0.038(2) 0.0278(17) 0.037(3) -0.0077(17) 0.0118(17) -0.0147(14)
C28A 0.051(3) 0.0328(17) 0.0244(16) -0.0084(14) 0.0035(17) -0.0140(18)
C34A 0.0340(18) 0.0275(17) 0.050(3) -0.0107(17) 0.0174(16) -0.0123(13)
C37A 0.046(3) 0.0275(15) 0.028(2) -0.0135(14) 0.0156(19) -0.0151(15)
C10 0.033(2) 0.030(2) 0.097(4) -0.009(2) 0.000(2) -0.0108(16)
C27 0.041(5) 0.036(4) 0.035(5) -0.009(4) -0.002(3) -0.018(4)
C3A 0.023(3) 0.019(3) 0.031(3) -0.008(2) 0.005(2) -0.010(2)
C4A 0.023(5) 0.022(3) 0.025(3) -0.010(2) 0.005(3) -0.010(3)
C5A 0.023(2) 0.0183(19) 0.029(4) -0.004(2) 0.006(2) -0.0044(17)
C6A 0.017(3) 0.024(3) 0.023(5) -0.005(3) 0.012(3) -0.005(2)
C7A 0.021(3) 0.026(3) 0.034(4) -0.006(3) 0.004(3) -0.007(2)
C9A 0.028(4) 0.023(3) 0.038(5) -0.013(3) 0.004(4) -0.013(2)
C12 0.033(2) 0.038(2) 0.043(2) -0.0195(18) -0.0092(17) -0.0088(18)
C8 0.034(4) 0.024(3) 0.038(4) 0.000(3) 0.001(3) -0.011(3)
C2A 0.021(2) 0.020(2) 0.031(3) -0.010(3) 0.004(2) -0.0096(19)

loop_
_atom_type_symbol
_atom_type_description
_atom_type_scat_dispersion_real
_atom_type_scat_dispersion_imag
_atom_type_scat_source
C C 0.0181 0.0091 'International Tables Vol C Tables 4.2.6.8 and 6.1.1.4'
H H 0.0000 0.0000 'International Tables Vol C Tables 4.2.6.8 and 6.1.1.4'
N N 0.0311 0.0180 'International Tables Vol C Tables 4.2.6.8 and 6.1.1.4'
Zn Zn -1.5491 0.6778 'International Tables Vol C Tables 4.2.6.8 and 6.1.1.4'

loop_
_geom_angle_atom_site_label_1
_geom_angle_atom_site_label_2
_geom_angle_atom_site_label_3
_geom_angle
_geom_angle_site_symmetry_1
_geom_angle_site_symmetry_3
_geom_angle_publ_flag
C1 Zn1 C1 180.0 2_576 . y
C1 N1 C5 117.6(3) . . ?
C1 N1 C13 119.53(19) . . ?
C1 N1 C5A 116.2(4) . . ?
C13 N1 C5 122.6(3) . . ?
C13 N1 C5A 124.2(4) . . ?
N1 C1 Zn1 126.72(17) . . ?
N1 C1 C2B 109.2(3) . . ?
N1 C1 C2A 111.5(4) . . ?
C2B C1 Zn1 123.8(2) . . ?
C2A C1 Zn1 120.1(4) . . ?
C1 C2B C3 111.7(4) . . ?
C1 C2B C7 106.0(4) . . ?
C3 C2B C7 106.9(4) . . ?
C9 C2B C1 111.0(4) . . ?
C9 C2B C3 109.6(4) . . ?
C9 C2B C7 111.6(4) . . ?
C2B C3 H3A 109.4 . . ?
C2B C3 H3B 109.4 . . ?
C2B C3 C4 111.1(4) . . ?
H3A C3 H3B 108.0 . . ?
C4 C3 H3A 109.4 . . ?
C4 C3 H3B 109.4 . . ?
C3 C4 H4A 110.1 . . ?
C3 C4 H4B 110.1 . . ?
H4A C4 H4B 108.4 . . ?
C5 C4 C3 108.1(4) . . ?
C5 C4 H4A 110.1 . . ?
C5 C4 H4B 110.1 . . ?
N1 C5 C4 109.2(5) . . ?
N1 C5 C6 107.7(5) . . ?
N1 C5 C11 112.3(4) . . ?
C4 C5 C6 106.4(4) . . ?
C11 C5 C4 110.2(5) . . ?
C11 C5 C6 110.8(5) . . ?
C5 C6 H6A 109.7 . . ?
C5 C6 H6B 109.7 . . ?
H6A C6 H6B 108.2 . . ?
C7 C6 C5 109.9(4) . . ?
C7 C6 H6A 109.7 . . ?
C7 C6 H6B 109.7 . . ?
C2B C7 H7 107.6 . . ?
C6 C7 C2B 109.0(4) . . ?
C6 C7 H7 107.6 . . ?
C12 C7 C2B 113.8(4) . . ?
C12 C7 C6 110.9(4) . . ?
C12 C7 H7 107.6 . . ?
C5 C11 H11A 109.5 . . ?
C5 C11 H11B 109.5 . . ?
C5 C11 H11C 109.5 . . ?
H11D C11 H11E 109.5 . . ?
H11D C11 H11F 109.5 . . ?
H11E C11 H11F 109.5 . . ?
H11A C11 H11B 109.5 . . ?
H11A C11 H11C 109.5 . . ?
H11B C11 H11C 109.5 . . ?
C5A C11 H11D 109.5 . . ?
C5A C11 H11E 109.5 . . ?
C5A C11 H11F 109.5 . . ?
C14 C13 N1 119.4(2) . . ?
C18 C13 N1 119.8(2) . . ?
C18 C13 C14 120.8(2) . . ?
C13 C14 C22 123.1(2) . . ?
C15 C14 C13 118.2(3) . . ?
C15 C14 C22 118.7(2) . . ?
C14 C15 H15 119.3 . . ?
C16 C15 C14 121.4(3) . . ?
C16 C15 H15 119.3 . . ?
C15 C16 H16 120.0 . . ?
C15 C16 C17 119.9(2) . . ?
C17 C16 H16 120.0 . . ?
C16 C17 H17 119.4 . . ?
C16 C17 C18 121.1(3) . . ?
C18 C17 H17 119.4 . . ?
C13 C18 C19 123.1(2) . . ?
C17 C18 C13 118.5(2) . . ?
C17 C18 C19 118.5(2) . . ?
C18 C19 H19 107.8 . . ?
C18 C19 C20 111.5(2) . . ?
C18 C19 C21 111.6(2) . . ?
C20 C19 H19 107.8 . . ?
C21 C19 H19 107.8 . . ?
C21 C19 C20 110.3(2) . . ?
C19 C20 H20A 109.5 . . ?
C19 C20 H20B 109.5 . . ?
C19 C20 H20C 109.5 . . ?
H20A C20 H20B 109.5 . . ?
H20A C20 H20C 109.5 . . ?
H20B C20 H20C 109.5 . . ?
C19 C21 H21A 109.5 . . ?
C19 C21 H21B 109.5 . . ?
C19 C21 H21C 109.5 . . ?
H21A C21 H21B 109.5 . . ?
H21A C21 H21C 109.5 . . ?
H21B C21 H21C 109.5 . . ?
C14 C22 H22 107.7 . . ?
C14 C22 C23 111.8(2) . . ?
C14 C22 C24 111.5(2) . . ?
C23 C22 H22 107.7 . . ?
C24 C22 H22 107.7 . . ?
C24 C22 C23 110.3(2) . . ?
C22 C23 H23A 109.5 . . ?
C22 C23 H23B 109.5 . . ?
C22 C23 H23C 109.5 . . ?
H23A C23 H23B 109.5 . . ?
H23A C23 H23C 109.5 . . ?
H23B C23 H23C 109.5 . . ?
C22 C24 H24A 109.5 . . ?
C22 C24 H24B 109.5 . . ?
C22 C24 H24C 109.5 . . ?
H24A C24 H24B 109.5 . . ?
H24A C24 H24C 109.5 . . ?
H24B C24 H24C 109.5 . . ?
C2B C9 H9A 109.5 . . ?
C2B C9 H9B 109.5 . . ?
C2B C9 H9C 109.5 . . ?
H9A C9 H9B 109.5 . . ?
H9A C9 H9C 109.5 . . ?
H9B C9 H9C 109.5 . . ?
C25 Zn2 C25 180.00(16) 2_667 . y
C25 N2 C30 119.1(5) . . ?
C25 N2 C39 118.99(19) . . ?
C25 N2 C30A 116.7(3) . . ?
C39 N2 C30 121.0(5) . . ?
C39 N2 C30A 124.3(3) . . ?
N2 C25 Zn2 123.91(17) . . ?
N2 C25 C26 106.6(4) . . ?
N2 C25 C26A 111.0(2) . . ?
C26 C25 Zn2 127.4(3) . . ?
C26A C25 Zn2 124.4(2) . . ?
C28 C26 C25 105.3(6) . . ?
C34 C26 C25 115.3(7) . . ?
C34 C26 C28 106.6(7) . . ?
C37 C26 C25 109.4(6) . . ?
C37 C26 C28 111.0(7) . . ?
C37 C26 C34 109.2(7) . . ?
H29A C29 H29B 108.3 . . ?
C30 C29 H29A 109.9 . . ?
C30 C29 H29B 109.9 . . ?
C30 C29 C28 109.1(8) . . ?
C28 C29 H29A 109.9 . . ?
C28 C29 H29B 109.9 . . ?
N2 C30 C29 103.7(8) . . ?
N2 C30 C31 109.9(15) . . ?
N2 C30 C32 112.5(9) . . ?
C29 C30 C32 106.7(8) . . ?
C31 C30 C29 112.4(13) . . ?
C31 C30 C32 111.5(15) . . ?
C30 C31 H31A 109.5 . . ?
C30 C31 H31B 109.5 . . ?
C30 C31 H31C 109.5 . . ?
H31A C31 H31B 109.5 . . ?
H31A C31 H31C 109.5 . . ?
H31B C31 H31C 109.5 . . ?
C30 C32 H32A 109.9 . . ?
C30 C32 H32B 109.9 . . ?
H32A C32 H32B 108.3 . . ?
C34 C32 C30 109.0(8) . . ?
C34 C32 H32A 109.9 . . ?
C34 C32 H32B 109.9 . . ?
C40 C39 N2 120.0(2) . . ?
C40 C39 C44 120.8(2) . . ?
C44 C39 N2 119.2(2) . . ?
C39 C40 C49 123.1(2) . . ?
C41 C40 C39 118.3(2) . . ?
C41 C40 C49 118.6(2) . . ?
C40 C41 H41 119.3 . . ?
C42 C41 C40 121.3(2) . . ?
C42 C41 H41 119.3 . . ?
C41 C42 H42 120.0 . . ?
C43 C42 C41 120.0(2) . . ?
C43 C42 H42 120.0 . . ?
C42 C43 H43 119.5 . . ?
C42 C43 C44 121.0(3) . . ?
C44 C43 H43 119.5 . . ?
C39 C44 C45 123.0(2) . . ?
C43 C44 C39 118.5(2) . . ?
C43 C44 C45 118.6(2) . . ?
C44 C45 H45 107.8 . . ?
C44 C45 C46 112.1(2) . . ?
C44 C45 C47 111.7(2) . . ?
C46 C45 H45 107.8 . . ?
C46 C45 C47 109.5(3) . . ?
C47 C45 H45 107.8 . . ?
C45 C46 H46A 109.5 . . ?
C45 C46 H46B 109.5 . . ?
C45 C46 H46C 109.5 . . ?
H46A C46 H46B 109.5 . . ?
H46A C46 H46C 109.5 . . ?
H46B C46 H46C 109.5 . . ?
C45 C47 H47A 109.5 . . ?
C45 C47 H47B 109.5 . . ?
C45 C47 H47C 109.5 . . ?
H47A C47 H47B 109.5 . . ?
H47A C47 H47C 109.5 . . ?
H47B C47 H47C 109.5 . . ?
H48A C48 H48B 109.5 . . ?
H48A C48 H48C 109.5 . . ?
H48B C48 H48C 109.5 . . ?
C49 C48 H48A 109.5 . . ?
C49 C48 H48B 109.5 . . ?
C49 C48 H48C 109.5 . . ?
C40 C49 C48 112.0(2) . . ?
C40 C49 H49 107.9 . . ?
C40 C49 C50 111.1(2) . . ?
C48 C49 H49 107.9 . . ?
C50 C49 C48 109.8(3) . . ?
C50 C49 H49 107.9 . . ?
C49 C50 H50A 109.5 . . ?
C49 C50 H50B 109.5 . . ?
C49 C50 H50C 109.5 . . ?
H50A C50 H50B 109.5 . . ?
H50A C50 H50C 109.5 . . ?
H50B C50 H50C 109.5 . . ?
C26 C28 C29 108.8(7) . . ?
C26 C28 H28 107.9 . . ?
C29 C28 H28 107.9 . . ?
C27 C28 C26 113.9(7) . . ?
C27 C28 C29 110.1(8) . . ?
C27 C28 H28 107.9 . . ?
C26 C34 H34A 109.7 . . ?
C26 C34 H34B 109.7 . . ?
C32 C34 C26 109.8(7) . . ?
C32 C34 H34A 109.7 . . ?
C32 C34 H34B 109.7 . . ?
H34A C34 H34B 108.2 . . ?
C26 C37 H37A 109.5 . . ?
C26 C37 H37B 109.5 . . ?
C26 C37 H37C 109.5 . . ?
H37A C37 H37B 109.5 . . ?
H37A C37 H37C 109.5 . . ?
H37B C37 H37C 109.5 . . ?
C25 C26A C28A 108.9(3) . . ?
C25 C26A C34A 106.9(3) . . ?
C28A C26A C34A 106.7(3) . . ?
C37A C26A C25 112.3(3) . . ?
C37A C26A C28A 109.5(4) . . ?
C37A C26A C34A 112.4(3) . . ?
H29C C29A H29D 108.2 . . ?
C30A C29A H29C 109.8 . . ?
C30A C29A H29D 109.8 . . ?
C28A C29A H29C 109.8 . . ?
C28A C29A H29D 109.8 . . ?
C28A C29A C30A 109.4(4) . . ?
N2 C30A C29A 109.8(4) . . ?
N2 C30A C31A 111.6(6) . . ?
N2 C30A C32A 105.5(4) . . ?
C31A C30A C29A 110.8(6) . . ?
C31A C30A C32A 112.2(7) . . ?
C32A C30A C29A 106.6(4) . . ?
C30A C31A H31D 109.5 . . ?
C30A C31A H31E 109.5 . . ?
C30A C31A H31F 109.5 . . ?
H31D C31A H31E 109.5 . . ?
H31D C31A H31F 109.5 . . ?
H31E C31A H31F 109.5 . . ?
C30A C32A H32C 109.5 . . ?
C30A C32A H32D 109.5 . . ?
C30A C32A C34A 110.7(4) . . ?
H32C C32A H32D 108.1 . . ?
C34A C32A H32C 109.5 . . ?
C34A C32A H32D 109.5 . . ?
C26A C28A H28A 109.5 . . ?
C26A C28A H28B 109.5 . . ?
C29A C28A C26A 110.8(4) . . ?
C29A C28A H28A 109.5 . . ?
C29A C28A H28B 109.5 . . ?
H28A C28A H28B 108.1 . . ?
C26A C34A H34C 107.3 . . ?
C32A C34A C26A 109.1(3) . . ?
C32A C34A H34C 107.3 . . ?
C10 C34A C26A 113.6(3) . . ?
C10 C34A C32A 111.9(4) . . ?
C10 C34A H34C 107.3 . . ?
C26A C37A H37D 109.5 . . ?
C26A C37A H37E 109.5 . . ?
C26A C37A H37F 109.5 . . ?
H37D C37A H37E 109.5 . . ?
H37D C37A H37F 109.5 . . ?
H37E C37A H37F 109.5 . . ?
C34A C10 H10A 109.5 . . ?
C34A C10 H10B 109.5 . . ?
C34A C10 H10C 109.5 . . ?
H10A C10 H10B 109.5 . . ?
H10A C10 H10C 109.5 . . ?
H10B C10 H10C 109.5 . . ?
C28 C27 H27A 109.5 . . ?
C28 C27 H27B 109.5 . . ?
C28 C27 H27C 109.5 . . ?
H27A C27 H27B 109.5 . . ?
H27A C27 H27C 109.5 . . ?
H27B C27 H27C 109.5 . . ?
C4A C3A H3AA 108.1 . . ?
C8 C3A H3AA 108.1 . . ?
C8 C3A C4A 110.5(8) . . ?
C8 C3A C2A 112.4(7) . . ?
C2A C3A H3AA 108.1 . . ?
C2A C3A C4A 109.6(7) . . ?
C3A C4A H4AA 109.5 . . ?
C3A C4A H4AB 109.5 . . ?
H4AA C4A H4AB 108.1 . . ?
C5A C4A C3A 110.8(8) . . ?
C5A C4A H4AA 109.5 . . ?
C5A C4A H4AB 109.5 . . ?
N1 C5A C11 109.9(7) . . ?
N1 C5A C4A 104.5(9) . . ?
N1 C5A C6A 107.2(10) . . ?
C11 C5A C4A 114.6(9) . . ?
C11 C5A C6A 112.1(9) . . ?
C6A C5A C4A 107.9(8) . . ?
C5A C6A H6AA 109.2 . . ?
C5A C6A H6AB 109.2 . . ?
C5A C6A C7A 112.0(9) . . ?
H6AA C6A H6AB 107.9 . . ?
C7A C6A H6AA 109.2 . . ?
C7A C6A H6AB 109.2 . . ?
C6A C7A H7AA 110.0 . . ?
C6A C7A H7AB 110.0 . . ?
H7AA C7A H7AB 108.4 . . ?
C2A C7A C6A 108.5(8) . . ?
C2A C7A H7AA 110.0 . . ?
C2A C7A H7AB 110.0 . . ?
H9AA C9A H9AB 109.5 . . ?
H9AA C9A H9AC 109.5 . . ?
H9AB C9A H9AC 109.5 . . ?
C2A C9A H9AA 109.5 . . ?
C2A C9A H9AB 109.5 . . ?
C2A C9A H9AC 109.5 . . ?
C7 C12 H12A 109.5 . . ?
C7 C12 H12B 109.5 . . ?
C7 C12 H12C 109.5 . . ?
H12A C12 H12B 109.5 . . ?
H12A C12 H12C 109.5 . . ?
H12B C12 H12C 109.5 . . ?
C3A C8 H8A 109.5 . . ?
C3A C8 H8B 109.5 . . ?
C3A C8 H8C 109.5 . . ?
H8A C8 H8B 109.5 . . ?
H8A C8 H8C 109.5 . . ?
H8B C8 H8C 109.5 . . ?
C3A C2A C1 102.9(7) . . ?
C3A C2A C9A 111.6(8) . . ?
C7A C2A C1 112.3(7) . . ?
C7A C2A C3A 108.7(7) . . ?
C7A C2A C9A 109.0(7) . . ?
C9A C2A C1 112.3(7) . . ?

loop_
_geom_bond_atom_site_label_1
_geom_bond_atom_site_label_2
_geom_bond_distance
_geom_bond_site_symmetry_2
_geom_bond_publ_flag
Zn1 C1 1.878(2) 2_576 y
Zn1 C1 1.878(2) . y
N1 C1 1.378(3) . ?
N1 C5 1.494(7) . ?
N1 C13 1.438(3) . ?
N1 C5A 1.504(12) . ?
C1 C2B 1.529(6) . ?
C1 C2A 1.541(11) . ?
C2B C3 1.533(6) . ?
C2B C7 1.567(6) . ?
C2B C9 1.521(6) . ?
C3 H3A 0.9900 . ?
C3 H3B 0.9900 . ?
C3 C4 1.547(6) . ?
C4 H4A 0.9900 . ?
C4 H4B 0.9900 . ?
C4 C5 1.539(7) . ?
C5 C6 1.543(6) . ?
C5 C11 1.501(6) . ?
C6 H6A 0.9900 . ?
C6 H6B 0.9900 . ?
C6 C7 1.541(6) . ?
C7 H7 1.0000 . ?
C7 C12 1.528(6) . ?
C11 H11D 0.9800 . ?
C11 H11E 0.9800 . ?
C11 H11F 0.9800 . ?
C11 H11A 0.9799 . ?
C11 H11B 0.9799 . ?
C11 H11C 0.9799 . ?
C11 C5A 1.534(11) . ?
C13 C14 1.408(4) . ?
C13 C18 1.406(4) . ?
C14 C15 1.402(3) . ?
C14 C22 1.516(4) . ?
C15 H15 0.9500 . ?
C15 C16 1.371(4) . ?
C16 H16 0.9500 . ?
C16 C17 1.383(4) . ?
C17 H17 0.9500 . ?
C17 C18 1.397(3) . ?
C18 C19 1.517(4) . ?
C19 H19 1.0000 . ?
C19 C20 1.538(4) . ?
C19 C21 1.535(4) . ?
C20 H20A 0.9800 . ?
C20 H20B 0.9800 . ?
C20 H20C 0.9800 . ?
C21 H21A 0.9800 . ?
C21 H21B 0.9800 . ?
C21 H21C 0.9800 . ?
C22 H22 1.0000 . ?
C22 C23 1.534(4) . ?
C22 C24 1.533(4) . ?
C23 H23A 0.9800 . ?
C23 H23B 0.9800 . ?
C23 H23C 0.9800 . ?
C24 H24A 0.9800 . ?
C24 H24B 0.9800 . ?
C24 H24C 0.9800 . ?
C9 H9A 0.9800 . ?
C9 H9B 0.9800 . ?
C9 H9C 0.9800 . ?
Zn2 C25 1.876(2) 2_667 y
Zn2 C25 1.877(2) . y
N2 C25 1.375(3) . ?
N2 C30 1.513(12) . ?
N2 C39 1.439(3) . ?
N2 C30A 1.491(6) . ?
C25 C26 1.549(9) . ?
C25 C26A 1.535(4) . ?
C26 C28 1.546(11) . ?
C26 C34 1.544(11) . ?
C26 C37 1.543(10) . ?
C29 H29A 0.9900 . ?
C29 H29B 0.9900 . ?
C29 C30 1.531(11) . ?
C29 C28 1.560(11) . ?
C30 C31 1.519(13) . ?
C30 C32 1.538(12) . ?
C31 H31A 0.9800 . ?
C31 H31B 0.9800 . ?
C31 H31C 0.9800 . ?
C32 H32A 0.9900 . ?
C32 H32B 0.9900 . ?
C32 C34 1.535(11) . ?
C39 C40 1.403(4) . ?
C39 C44 1.408(4) . ?
C40 C41 1.398(3) . ?
C40 C49 1.523(4) . ?
C41 H41 0.9500 . ?
C41 C42 1.379(4) . ?
C42 H42 0.9500 . ?
C42 C43 1.378(4) . ?
C43 H43 0.9500 . ?
C43 C44 1.398(3) . ?
C44 C45 1.513(4) . ?
C45 H45 1.0000 . ?
C45 C46 1.529(4) . ?
C45 C47 1.532(4) . ?
C46 H46A 0.9800 . ?
C46 H46B 0.9800 . ?
C46 H46C 0.9800 . ?
C47 H47A 0.9800 . ?
C47 H47B 0.9800 . ?
C47 H47C 0.9800 . ?
C48 H48A 0.9800 . ?
C48 H48B 0.9800 . ?
C48 H48C 0.9800 . ?
C48 C49 1.537(4) . ?
C49 H49 1.0000 . ?
C49 C50 1.533(4) . ?
C50 H50A 0.9800 . ?
C50 H50B 0.9800 . ?
C50 H50C 0.9800 . ?
C28 H28 1.0000 . ?
C28 C27 1.523(13) . ?
C34 H34A 0.9900 . ?
C34 H34B 0.9900 . ?
C37 H37A 0.9800 . ?
C37 H37B 0.9800 . ?
C37 H37C 0.9800 . ?
C26A C28A 1.546(6) . ?
C26A C34A 1.550(6) . ?
C26A C37A 1.527(5) . ?
C29A H29C 0.9900 . ?
C29A H29D 0.9900 . ?
C29A C30A 1.541(6) . ?
C29A C28A 1.535(6) . ?
C30A C31A 1.519(6) . ?
C30A C32A 1.532(6) . ?
C31A H31D 0.9800 . ?
C31A H31E 0.9800 . ?
C31A H31F 0.9800 . ?
C32A H32C 0.9900 . ?
C32A H32D 0.9900 . ?
C32A C34A 1.546(5) . ?
C28A H28A 0.9900 . ?
C28A H28B 0.9900 . ?
C34A H34C 1.0000 . ?
C34A C10 1.519(7) . ?
C37A H37D 0.9800 . ?
C37A H37E 0.9800 . ?
C37A H37F 0.9800 . ?
C10 H10A 0.9800 . ?
C10 H10B 0.9800 . ?
C10 H10C 0.9800 . ?
C27 H27A 0.9800 . ?
C27 H27B 0.9800 . ?
C27 H27C 0.9800 . ?
C3A H3AA 1.0000 . ?
C3A C4A 1.555(9) . ?
C3A C8 1.530(13) . ?
C3A C2A 1.539(11) . ?
C4A H4AA 0.9900 . ?
C4A H4AB 0.9900 . ?
C4A C5A 1.542(12) . ?
C5A C6A 1.536(12) . ?
C6A H6AA 0.9900 . ?
C6A H6AB 0.9900 . ?
C6A C7A 1.557(11) . ?
C7A H7AA 0.9900 . ?
C7A H7AB 0.9900 . ?
C7A C2A 1.534(12) . ?
C9A H9AA 0.9800 . ?
C9A H9AB 0.9800 . ?
C9A H9AC 0.9800 . ?
C9A C2A 1.541(12) . ?
C12 H12A 0.9800 . ?
C12 H12B 0.9800 . ?
C12 H12C 0.9800 . ?
C8 H8A 0.9800 . ?
C8 H8B 0.9800 . ?
C8 H8C 0.9800 . ?

loop_
_geom_torsion_atom_site_label_1
_geom_torsion_atom_site_label_2
_geom_torsion_atom_site_label_3
_geom_torsion_atom_site_label_4
_geom_torsion
_geom_torsion_site_symmetry_1
_geom_torsion_site_symmetry_2
_geom_torsion_site_symmetry_3
_geom_torsion_site_symmetry_4
_geom_torsion_publ_flag
Zn1 C1 C2B C3 -121.2(3) . . . . ?
Zn1 C1 C2B C7 122.8(3) . . . . ?
Zn1 C1 C2B C9 1.4(5) . . . . ?
Zn1 C1 C2A C3A -127.0(5) . . . . ?
Zn1 C1 C2A C7A 116.3(6) . . . . ?
Zn1 C1 C2A C9A -6.9(9) . . . . ?
N1 C1 C2B C3 53.7(4) . . . . ?
N1 C1 C2B C7 -62.4(4) . . . . ?
N1 C1 C2B C9 176.3(3) . . . . ?
N1 C1 C2A C3A 66.7(6) . . . . ?
N1 C1 C2A C7A -50.0(8) . . . . ?
N1 C1 C2A C9A -173.2(6) . . . . ?
N1 C5 C6 C7 -52.5(6) . . . . ?
N1 C13 C14 C15 179.7(2) . . . . ?
N1 C13 C14 C22 -0.1(3) . . . . ?
N1 C13 C18 C17 179.6(2) . . . . ?
N1 C13 C18 C19 -0.4(3) . . . . ?
N1 C5A C6A C7A -52.9(11) . . . . ?
C1 N1 C5 C4 -59.5(5) . . . . ?
C1 N1 C5 C6 55.7(5) . . . . ?
C1 N1 C5 C11 177.9(4) . . . . ?
C1 N1 C13 C14 -93.7(3) . . . . ?
C1 N1 C13 C18 85.0(3) . . . . ?
C1 N1 C5A C11 -176.3(6) . . . . ?
C1 N1 C5A C4A -52.8(9) . . . . ?
C1 N1 C5A C6A 61.6(9) . . . . ?
C1 C2B C3 C4 -54.5(5) . . . . ?
C1 C2B C7 C6 60.9(5) . . . . ?
C1 C2B C7 C12 -63.5(5) . . . . ?
C2B C3 C4 C5 -0.4(6) . . . . ?
C3 C2B C7 C6 -58.4(5) . . . . ?
C3 C2B C7 C12 177.3(4) . . . . ?
C3 C4 C5 N1 54.0(6) . . . . ?
C3 C4 C5 C6 -62.1(6) . . . . ?
C3 C4 C5 C11 177.7(5) . . . . ?
C4 C5 C6 C7 64.6(6) . . . . ?
C5 N1 C1 Zn1 178.3(4) . . . . ?
C5 N1 C1 C2B 3.6(5) . . . . ?
C5 N1 C13 C14 92.3(4) . . . . ?
C5 N1 C13 C18 -89.0(4) . . . . ?
C5 C6 C7 C2B -3.2(6) . . . . ?
C5 C6 C7 C12 122.8(5) . . . . ?
C7 C2B C3 C4 61.0(5) . . . . ?
C11 C5 C6 C7 -175.6(5) . . . . ?
C11 C5A C6A C7A -173.7(9) . . . . ?
C13 N1 C1 Zn1 4.0(4) . . . . ?
C13 N1 C1 C2B -170.7(3) . . . . ?
C13 N1 C1 C2A 169.2(5) . . . . ?
C13 N1 C5 C4 114.6(4) . . . . ?
C13 N1 C5 C6 -130.2(4) . . . . ?
C13 N1 C5 C11 -8.0(7) . . . . ?
C13 N1 C5A C11 4.9(12) . . . . ?
C13 N1 C5A C4A 128.4(6) . . . . ?
C13 N1 C5A C6A -117.2(7) . . . . ?
C13 C14 C15 C16 -0.1(4) . . . . ?
C13 C14 C22 C23 -123.2(3) . . . . ?
C13 C14 C22 C24 112.9(3) . . . . ?
C13 C18 C19 C20 -121.3(3) . . . . ?
C13 C18 C19 C21 114.8(3) . . . . ?
C14 C13 C18 C17 -1.7(3) . . . . ?
C14 C13 C18 C19 178.3(2) . . . . ?
C14 C15 C16 C17 -0.1(4) . . . . ?
C15 C14 C22 C23 57.0(3) . . . . ?
C15 C14 C22 C24 -66.9(3) . . . . ?
C15 C16 C17 C18 -0.7(4) . . . . ?
C16 C17 C18 C13 1.6(4) . . . . ?
C16 C17 C18 C19 -178.4(2) . . . . ?
C17 C18 C19 C20 58.7(3) . . . . ?
C17 C18 C19 C21 -65.2(3) . . . . ?
C18 C13 C14 C15 1.0(3) . . . . ?
C18 C13 C14 C22 -178.8(2) . . . . ?
C22 C14 C15 C16 179.7(2) . . . . ?
C9 C2B C3 C4 -178.0(4) . . . . ?
C9 C2B C7 C6 -178.1(4) . . . . ?
C9 C2B C7 C12 57.5(5) . . . . ?
Zn2 C25 C26 C28 130.7(5) . . . . ?
Zn2 C25 C26 C34 -112.2(6) . . . . ?
Zn2 C25 C26 C37 11.4(9) . . . . ?
Zn2 C25 C26A C28A 117.5(3) . . . . ?
Zn2 C25 C26A C34A -127.6(3) . . . . ?
Zn2 C25 C26A C37A -3.9(5) . . . . ?
N2 C25 C26 C28 -65.4(6) . . . . ?
N2 C25 C26 C34 51.7(7) . . . . ?
N2 C25 C26 C37 175.2(6) . . . . ?
N2 C25 C26A C28A -53.1(4) . . . . ?
N2 C25 C26A C34A 61.7(4) . . . . ?
N2 C25 C26A C37A -174.6(3) . . . . ?
N2 C30 C32 C34 47.5(11) . . . . ?
N2 C39 C40 C41 178.8(2) . . . . ?
N2 C39 C40 C49 -1.6(4) . . . . ?
N2 C39 C44 C43 -179.5(2) . . . . ?
N2 C39 C44 C45 0.6(3) . . . . ?
N2 C30A C32A C34A 59.5(5) . . . . ?
C25 N2 C30 C29 57.3(9) . . . . ?
C25 N2 C30 C31 177.7(13) . . . . ?
C25 N2 C30 C32 -57.5(10) . . . . ?
C25 N2 C39 C40 88.4(3) . . . . ?
C25 N2 C39 C44 -89.6(3) . . . . ?
C25 N2 C30A C29A 59.2(5) . . . . ?
C25 N2 C30A C31A -177.5(6) . . . . ?
C25 N2 C30A C32A -55.3(4) . . . . ?
C25 C26 C28 C29 59.3(9) . . . . ?
C25 C26 C28 C27 -64.0(8) . . . . ?
C25 C26 C34 C32 -57.5(9) . . . . ?
C25 C26A C28A C29A 58.9(5) . . . . ?
C25 C26A C34A C32A -53.0(5) . . . . ?
C25 C26A C34A C10 72.7(4) . . . . ?
C29 C30 C32 C34 -65.5(10) . . . . ?
C30 N2 C25 Zn2 170.4(6) . . . . ?
C30 N2 C25 C26 5.8(7) . . . . ?
C30 N2 C39 C40 -80.5(6) . . . . ?
C30 N2 C39 C44 101.6(6) . . . . ?
C30 C29 C28 C26 3.8(11) . . . . ?
C30 C29 C28 C27 129.3(8) . . . . ?
C30 C32 C34 C26 4.7(11) . . . . ?
C31 C30 C32 C34 171.5(15) . . . . ?
C39 N2 C25 Zn2 1.3(3) . . . . ?
C39 N2 C25 C26 -163.2(5) . . . . ?
C39 N2 C25 C26A 172.1(3) . . . . ?
C39 N2 C30 C29 -133.8(6) . . . . ?
C39 N2 C30 C31 -13.5(15) . . . . ?
C39 N2 C30 C32 111.3(8) . . . . ?
C39 N2 C30A C29A -118.1(4) . . . . ?
C39 N2 C30A C31A 5.1(7) . . . . ?
C39 N2 C30A C32A 127.3(4) . . . . ?
C39 C40 C41 C42 1.7(4) . . . . ?
C39 C40 C49 C48 117.7(3) . . . . ?
C39 C40 C49 C50 -119.1(3) . . . . ?
C39 C44 C45 C46 111.5(3) . . . . ?
C39 C44 C45 C47 -125.2(3) . . . . ?
C40 C39 C44 C43 2.5(3) . . . . ?
C40 C39 C44 C45 -177.3(2) . . . . ?
C40 C41 C42 C43 0.5(4) . . . . ?
C41 C40 C49 C48 -62.8(3) . . . . ?
C41 C40 C49 C50 60.5(3) . . . . ?
C41 C42 C43 C44 -1.3(4) . . . . ?
C42 C43 C44 C39 -0.2(4) . . . . ?
C42 C43 C44 C45 179.6(2) . . . . ?
C43 C44 C45 C46 -68.3(3) . . . . ?
C43 C44 C45 C47 55.0(3) . . . . ?
C44 C39 C40 C41 -3.3(3) . . . . ?
C44 C39 C40 C49 176.3(2) . . . . ?
C49 C40 C41 C42 -177.9(2) . . . . ?
C28 C26 C34 C32 58.9(9) . . . . ?
C28 C29 C30 N2 -58.8(10) . . . . ?
C28 C29 C30 C31 -177.4(16) . . . . ?
C28 C29 C30 C32 60.1(11) . . . . ?
C34 C26 C28 C29 -63.6(9) . . . . ?
C34 C26 C28 C27 173.1(7) . . . . ?
C37 C26 C28 C29 177.5(8) . . . . ?
C37 C26 C28 C27 54.2(10) . . . . ?
C37 C26 C34 C32 178.9(7) . . . . ?
C29A C30A C32A C34A -57.3(5) . . . . ?
C30A N2 C25 Zn2 -176.2(3) . . . . ?
C30A N2 C25 C26A -5.5(4) . . . . ?
C30A N2 C39 C40 -94.3(4) . . . . ?
C30A N2 C39 C44 87.7(4) . . . . ?
C30A C29A C28A C26A -7.2(6) . . . . ?
C30A C32A C34A C26A -6.1(6) . . . . ?
C30A C32A C34A C10 -132.8(4) . . . . ?
C31A C30A C32A C34A -178.7(7) . . . . ?
C28A C26A C34A C32A 63.4(4) . . . . ?
C28A C26A C34A C10 -171.0(4) . . . . ?
C28A C29A C30A N2 -49.0(5) . . . . ?
C28A C29A C30A C31A -172.7(7) . . . . ?
C28A C29A C30A C32A 64.9(5) . . . . ?
C34A C26A C28A C29A -56.1(5) . . . . ?
C37A C26A C28A C29A -177.9(4) . . . . ?
C37A C26A C34A C32A -176.6(4) . . . . ?
C37A C26A C34A C10 -51.0(5) . . . . ?
C3A C4A C5A N1 57.7(11) . . . . ?
C3A C4A C5A C11 178.2(9) . . . . ?
C3A C4A C5A C6A -56.2(12) . . . . ?
C4A C3A C2A C1 -56.9(9) . . . . ?
C4A C3A C2A C7A 62.3(10) . . . . ?
C4A C3A C2A C9A -177.4(8) . . . . ?
C4A C5A C6A C7A 59.2(12) . . . . ?
C5A N1 C1 Zn1 -174.8(7) . . . . ?
C5A N1 C1 C2A -9.6(8) . . . . ?
C5A N1 C13 C14 85.0(7) . . . . ?
C5A N1 C13 C18 -96.2(7) . . . . ?
C5A C6A C7A C2A -1.4(12) . . . . ?
C6A C7A C2A C1 53.7(10) . . . . ?
C6A C7A C2A C3A -59.4(10) . . . . ?
C6A C7A C2A C9A 178.7(8) . . . . ?
C8 C3A C4A C5A -127.4(9) . . . . ?
C8 C3A C2A C1 66.4(8) . . . . ?
C8 C3A C2A C7A -174.4(8) . . . . ?
C8 C3A C2A C9A -54.1(10) . . . . ?
C2A C3A C4A C5A -2.9(12) . . . . ?
